data_7155868
loop_
_publ_author_name
'Vahabi, Amir Hossein'
'Alizadeh, Abdolali'
'Khavasi, Hamid Reza'
'Bazgir, Ayoob'

_publ_section_title
;
 Palladium-catalyzed, unsymmetrical homocoupling of thiophenes via
 carbon--sulfur bond activation: a new avenue to homocoupling reactions
;
_journal_name_full 'Org. Biomol. Chem.'
_journal_paper_doi 10.1039/C7OB01923H
_journal_year 2017
_chemical_formula_sum 'C25 H16 N4 O2 S3'
_chemical_formula_weight 500.63
_chemical_name_systematic
; 
 ? 
;
_space_group_IT_number 2
_symmetry_cell_setting Triiclinic
_symmetry_space_group_name_Hall '-P 1'
_symmetry_space_group_name_H-M 'P -1'
_atom_sites_solution_hydrogens geom
_atom_sites_solution_primary direct
_atom_sites_solution_secondary difmap
_audit_creation_method SHELXL-97
_audit_update_record
;
2017-05-21 deposited with the CCDC.
2017-08-29 downloaded from the CCDC.
;
_cell_angle_alpha 80.068(19)
_cell_angle_beta 88.626(19)
_cell_angle_gamma 82.085(19)
_cell_formula_units_Z 2
_cell_length_a 6.4503(16)
_cell_length_b 12.709(3)
_cell_length_c 16.510(4)
_cell_measurement_reflns_used 12119
_cell_measurement_temperature 298(2)
_cell_measurement_theta_max 27.00
_cell_measurement_theta_min 2.50
_cell_volume 1320.5(6)
_computing_cell_refinement 'X-Area 1.31 (Stoe & Cie GmbH, 2005)'
_computing_data_collection 'X-Area 1.31 (Stoe & Cie GmbH, 2005)'
_computing_data_reduction 'X-Area 1.31 (Stoe & Cie GmbH, 2005)'
_computing_molecular_graphics 'ORTEP-3 for Windows (Farrugia, 1997)'
_computing_publication_material 'WinGX (Farrugia, 1999)'
_computing_structure_refinement 'SHELXL-97 (Sheldrick, 1997)'
_computing_structure_solution 'SHELXS-97 (Sheldrick, 1990)'
_diffrn_ambient_temperature 298(2)
_diffrn_detector_area_resol_mean '0.15 mm'
_diffrn_measured_fraction_theta_full 0.997
_diffrn_measured_fraction_theta_max 0.997
_diffrn_measurement_device_type 'STOE IPDS 2T'
_diffrn_measurement_method 'rotation method'
_diffrn_radiation_monochromator graphite
_diffrn_radiation_source 'fine-focus sealed tube'
_diffrn_radiation_type MoK\a
_diffrn_radiation_wavelength 0.71073
_diffrn_reflns_av_R_equivalents 0.2332
_diffrn_reflns_av_sigmaI/netI 0.3177
_diffrn_reflns_limit_h_max 7
_diffrn_reflns_limit_h_min -8
_diffrn_reflns_limit_k_max 14
_diffrn_reflns_limit_k_min -16
_diffrn_reflns_limit_l_max 21
_diffrn_reflns_limit_l_min -21
_diffrn_reflns_number 12119
_diffrn_reflns_theta_full 27.00
_diffrn_reflns_theta_max 27.00
_diffrn_reflns_theta_min 2.50
_diffrn_standards_number 0
_exptl_absorpt_coefficient_mu 0.309
_exptl_absorpt_correction_T_max 0.9821
_exptl_absorpt_correction_T_min 0.9650
_exptl_absorpt_correction_type numerical
_exptl_absorpt_process_details 'shape of crystal determined optically'
_exptl_crystal_colour Yellow
_exptl_crystal_density_diffrn 1.259
_exptl_crystal_density_method 'not measured'
_exptl_crystal_description Needle
_exptl_crystal_F_000 516
_exptl_crystal_size_max 0.50
_exptl_crystal_size_mid 0.10
_exptl_crystal_size_min 0.09
_refine_diff_density_max 0.769
_refine_diff_density_min -0.358
_refine_diff_density_rms 0.111
_refine_ls_extinction_method none
_refine_ls_goodness_of_fit_ref 0.969
_refine_ls_hydrogen_treatment constr
_refine_ls_matrix_type full
_refine_ls_number_parameters 308
_refine_ls_number_reflns 5763
_refine_ls_number_restraints 0
_refine_ls_restrained_S_all 0.969
_refine_ls_R_factor_all 0.3047
_refine_ls_R_factor_gt 0.1350
_refine_ls_shift/su_max 0.003
_refine_ls_shift/su_mean 0.000
_refine_ls_structure_factor_coef Fsqd
_refine_ls_weighting_details 'calc w=1/[\s^2^(Fo^2^)+(0.1078P)^2^+0.0000P] where P=(Fo^2^+2Fc^2^)/3'
_refine_ls_weighting_scheme calc
_refine_ls_wR_factor_gt 0.2636
_refine_ls_wR_factor_ref 0.3210
_reflns_number_gt 1851
_reflns_number_total 5763
_reflns_threshold_expression >2sigma(I)
_cod_data_source_file c7ob01923h2.cif
_cod_data_source_block khc1099
_cod_original_cell_volume 1320.4(5)
_cod_original_sg_symbol_H-M P-1
_cod_database_code 7155868

loop_
_symmetry_equiv_pos_as_xyz
'x, y, z'
'-x, -y, -z'

loop_
_atom_site_label
_atom_site_type_symbol
_atom_site_fract_x
_atom_site_fract_y
_atom_site_fract_z
_atom_site_U_iso_or_equiv
_atom_site_adp_type
_atom_site_occupancy
_atom_site_symmetry_multiplicity
_atom_site_calc_flag
_atom_site_refinement_flags
C1 C 0.981(2) 0.7695(12) 0.2753(7) 0.087(5) Uani 1 1 d .
H1 H 0.9189 0.7209 0.2508 0.104 Uiso 1 1 calc R
C2 C 1.164(3) 0.7376(13) 0.3186(9) 0.116(6) Uani 1 1 d .
H2 H 1.2247 0.6659 0.3249 0.139 Uiso 1 1 calc R
C3 C 1.260(3) 0.8099(15) 0.3527(8) 0.098(5) Uani 1 1 d .
H3 H 1.3881 0.7886 0.3792 0.117 Uiso 1 1 calc R
C4 C 1.166(2) 0.9106(14) 0.3473(7) 0.072(4) Uani 1 1 d .
H4 H 1.2254 0.9579 0.3738 0.087 Uiso 1 1 calc R
C5 C 0.9855(18) 0.9468(11) 0.3045(6) 0.060(3) Uani 1 1 d .
H5 H 0.9261 1.0186 0.2988 0.072 Uiso 1 1 calc R
C6 C 0.8919(18) 0.8729(11) 0.2691(6) 0.057(3) Uani 1 1 d .
C7 C 0.6886(18) 0.9160(10) 0.2243(6) 0.058(3) Uani 1 1 d .
C8 C 0.6407(16) 0.8753(8) 0.1514(6) 0.044(3) Uani 1 1 d .
C9 C 0.4492(16) 0.9058(8) 0.1080(6) 0.041(2) Uani 1 1 d .
C10 C 0.4548(15) 0.8660(7) 0.0319(5) 0.036(2) Uani 1 1 d .
C11 C 0.2777(17) 0.8890(8) -0.0212(6) 0.040(2) Uani 1 1 d .
C12 C 0.6493(15) 0.8081(7) 0.0182(5) 0.036(2) Uani 1 1 d .
C13 C 0.5765(14) 0.7168(7) -0.0961(5) 0.036(2) Uani 1 1 d .
C14 C 0.6002(14) 0.7208(8) -0.1792(5) 0.039(2) Uani 1 1 d .
C15 C 0.7513(15) 0.7739(8) -0.2324(6) 0.039(2) Uani 1 1 d .
C16 C 0.7308(16) 0.7958(8) -0.3221(5) 0.040(2) Uani 1 1 d .
C17 C 0.908(2) 0.7861(10) -0.3699(6) 0.066(3) Uani 1 1 d .
H17 H 1.0372 0.7617 -0.3446 0.079 Uiso 1 1 calc R
C18 C 0.898(3) 0.8119(13) -0.4547(8) 0.090(5) Uani 1 1 d .
H18 H 1.0192 0.8043 -0.4860 0.108 Uiso 1 1 calc R
C19 C 0.703(3) 0.8498(12) -0.4933(7) 0.086(5) Uani 1 1 d .
H19 H 0.6932 0.8680 -0.5503 0.103 Uiso 1 1 calc R
C20 C 0.533(2) 0.8589(10) -0.4461(7) 0.072(4) Uani 1 1 d .
H20 H 0.4037 0.8845 -0.4712 0.086 Uiso 1 1 calc R
C21 C 0.5413(18) 0.8314(9) -0.3606(6) 0.054(3) Uani 1 1 d .
H21 H 0.4190 0.8371 -0.3297 0.065 Uiso 1 1 calc R
C22 C 0.082(2) 0.5035(11) -0.1979(7) 0.082(4) Uani 1 1 d .
H22C H -0.0187 0.4536 -0.1933 0.099 Uiso 1 1 calc R
H22B H 0.2119 0.4711 -0.2178 0.099 Uiso 1 1 calc R
H22A H 0.0305 0.5676 -0.2357 0.099 Uiso 1 1 calc R
C23 C 0.3213(14) 0.6159(8) -0.1203(6) 0.040(2) Uani 1 1 d .
C24 C 0.4222(15) 0.6553(7) -0.0598(5) 0.038(2) Uani 1 1 d .
C25 C 0.3687(17) 0.6319(8) 0.0241(6) 0.050(3) Uani 1 1 d .
N1 N 0.2860(14) 0.9698(7) 0.1327(5) 0.055(2) Uani 1 1 d .
H1B H 0.2938 0.9949 0.1775 0.066 Uiso 1 1 calc R
H1A H 0.1733 0.9856 0.1038 0.066 Uiso 1 1 calc R
N2 N 0.1363(16) 0.9072(8) -0.0616(5) 0.063(3) Uani 1 1 d .
N3 N 0.7085(12) 0.7632(7) -0.0502(4) 0.042(2) Uani 1 1 d .
H3A H 0.8364 0.7636 -0.0661 0.051 Uiso 1 1 calc R
N4 N 0.3129(16) 0.6116(8) 0.0894(6) 0.066(3) Uani 1 1 d .
O1 O 0.5618(12) 0.9852(8) 0.2508(5) 0.086(3) Uani 1 1 d .
O2 O 0.9035(11) 0.8022(6) -0.1995(4) 0.0536(19) Uani 1 1 d .
S1 S 0.8205(4) 0.7994(2) 0.09681(15) 0.0427(7) Uani 1 1 d .
S2 S 0.4249(4) 0.6492(2) -0.21547(15) 0.0465(7) Uani 1 1 d .
S3 S 0.1210(5) 0.5374(3) -0.09971(19) 0.0617(9) Uani 1 1 d .

loop_
_atom_site_aniso_label
_atom_site_aniso_U_11
_atom_site_aniso_U_22
_atom_site_aniso_U_33
_atom_site_aniso_U_23
_atom_site_aniso_U_13
_atom_site_aniso_U_12
C1 0.134(14) 0.066(10) 0.065(8) -0.014(7) -0.051(8) -0.015(9)
C2 0.193(19) 0.068(11) 0.087(10) -0.012(8) -0.072(12) -0.008(11)
C3 0.136(15) 0.103(14) 0.054(8) -0.007(8) -0.027(8) -0.016(12)
C4 0.088(11) 0.100(12) 0.041(7) -0.017(7) 0.002(7) -0.045(9)
C5 0.054(8) 0.086(9) 0.048(6) -0.021(6) 0.004(6) -0.023(7)
C6 0.058(8) 0.088(10) 0.039(6) -0.032(6) 0.001(5) -0.036(7)
C7 0.068(8) 0.079(9) 0.039(6) -0.026(6) 0.028(6) -0.038(7)
C8 0.047(7) 0.046(7) 0.042(6) -0.013(5) 0.008(5) -0.011(5)
C9 0.049(7) 0.035(6) 0.042(5) -0.014(5) 0.017(5) -0.012(5)
C10 0.040(6) 0.030(6) 0.037(5) -0.001(4) 0.011(4) -0.008(4)
C11 0.049(7) 0.032(6) 0.033(5) 0.004(4) 0.005(5) 0.004(5)
C12 0.046(6) 0.039(6) 0.016(4) 0.008(4) 0.006(4) -0.002(5)
C13 0.036(6) 0.036(6) 0.035(5) -0.011(4) -0.002(4) 0.004(5)
C14 0.032(5) 0.055(7) 0.033(5) -0.015(5) 0.004(4) -0.004(5)
C15 0.036(6) 0.041(6) 0.042(5) -0.019(5) -0.002(4) -0.002(5)
C16 0.051(7) 0.048(7) 0.025(5) -0.005(4) 0.007(4) -0.021(5)
C17 0.069(9) 0.088(10) 0.041(6) -0.009(6) 0.005(6) -0.017(7)
C18 0.092(12) 0.128(14) 0.057(9) -0.017(8) 0.032(8) -0.041(10)
C19 0.125(14) 0.112(12) 0.036(7) -0.013(7) 0.010(8) -0.069(11)
C20 0.094(10) 0.078(9) 0.044(7) 0.011(6) -0.016(7) -0.037(8)
C21 0.059(8) 0.052(8) 0.051(6) -0.003(5) 0.001(6) -0.017(6)
C22 0.086(10) 0.104(12) 0.074(8) -0.033(8) 0.015(7) -0.053(9)
C23 0.029(5) 0.044(6) 0.049(6) -0.008(5) 0.007(4) -0.012(4)
C24 0.039(6) 0.030(6) 0.039(5) 0.007(4) 0.004(4) 0.000(4)
C25 0.062(8) 0.039(7) 0.044(6) -0.002(5) 0.006(5) -0.001(5)
N1 0.061(6) 0.063(6) 0.043(5) -0.026(5) 0.012(4) -0.001(5)
N2 0.059(7) 0.080(8) 0.047(5) -0.017(5) -0.009(5) 0.013(5)
N3 0.041(5) 0.063(6) 0.021(4) -0.008(4) 0.009(3) -0.003(4)
N4 0.081(8) 0.066(7) 0.051(6) 0.001(5) 0.012(5) -0.020(6)
O1 0.053(5) 0.133(8) 0.098(6) -0.086(6) 0.018(5) -0.024(5)
O2 0.043(4) 0.076(6) 0.046(4) -0.020(4) 0.009(3) -0.012(4)
S1 0.0365(15) 0.0564(18) 0.0360(13) -0.0142(12) -0.0040(10) -0.0010(12)
S2 0.0485(17) 0.0519(19) 0.0417(14) -0.0094(12) 0.0022(12) -0.0150(13)
S3 0.059(2) 0.061(2) 0.0667(19) -0.0067(15) 0.0106(15) -0.0222(16)

loop_
_atom_type_symbol
_atom_type_description
_atom_type_scat_dispersion_real
_atom_type_scat_dispersion_imag
_atom_type_scat_source
C C 0.0033 0.0016 'International Tables Vol C Tables 4.2.6.8 and 6.1.1.4'
H H 0.0000 0.0000 'International Tables Vol C Tables 4.2.6.8 and 6.1.1.4'
N N 0.0061 0.0033 'International Tables Vol C Tables 4.2.6.8 and 6.1.1.4'
O O 0.0106 0.0060 'International Tables Vol C Tables 4.2.6.8 and 6.1.1.4'
S S 0.1246 0.1234 'International Tables Vol C Tables 4.2.6.8 and 6.1.1.4'

loop_
_geom_angle_atom_site_label_1
_geom_angle_atom_site_label_2
_geom_angle_atom_site_label_3
_geom_angle
C6 C1 C2 118.5(12)
C6 C1 H1 120.8
C2 C1 H1 120.8
C1 C2 C3 121.0(15)
C1 C2 H2 119.5
C3 C2 H2 119.5
C4 C3 C2 119.0(16)
C4 C3 H3 120.5
C2 C3 H3 120.5
C3 C4 C5 122.3(13)
C3 C4 H4 118.8
C5 C4 H4 118.8
C4 C5 C6 118.0(13)
C4 C5 H5 121.0
C6 C5 H5 121.0
C1 C6 C5 121.1(12)
C1 C6 C7 122.8(10)
C5 C6 C7 116.1(12)
O1 C7 C8 120.3(11)
O1 C7 C6 120.1(9)
C8 C7 C6 119.6(10)
C9 C8 C7 123.8(9)
C9 C8 S1 110.7(7)
C7 C8 S1 124.8(8)
N1 C9 C8 124.1(9)
N1 C9 C10 123.7(10)
C8 C9 C10 112.1(8)
C12 C10 C11 127.2(8)
C12 C10 C9 112.1(9)
C11 C10 C9 120.7(8)
N2 C11 C10 178.6(10)
N3 C12 C10 126.6(8)
N3 C12 S1 120.8(7)
C10 C12 S1 112.6(6)
C14 C13 N3 122.0(9)
C14 C13 C24 114.9(8)
N3 C13 C24 122.9(8)
C13 C14 C15 127.4(9)
C13 C14 S2 110.3(7)
C15 C14 S2 122.3(6)
O2 C15 C14 118.2(8)
O2 C15 C16 119.4(8)
C14 C15 C16 122.4(8)
C21 C16 C17 118.5(9)
C21 C16 C15 122.1(8)
C17 C16 C15 119.2(10)
C16 C17 C18 121.3(12)
C16 C17 H17 119.3
C18 C17 H17 119.3
C17 C18 C19 119.6(12)
C17 C18 H18 120.2
C19 C18 H18 120.2
C20 C19 C18 118.3(12)
C20 C19 H19 120.8
C18 C19 H19 120.8
C19 C20 C21 122.4(13)
C19 C20 H20 118.8
C21 C20 H20 118.8
C16 C21 C20 119.8(10)
C16 C21 H21 120.1
C20 C21 H21 120.1
S3 C22 H22C 109.5
S3 C22 H22B 109.5
H22C C22 H22B 109.5
S3 C22 H22A 109.5
H22C C22 H22A 109.5
H22B C22 H22A 109.5
C24 C23 S2 112.4(7)
C24 C23 S3 123.8(7)
S2 C23 S3 123.8(6)
C23 C24 C13 110.1(8)
C23 C24 C25 121.7(9)
C13 C24 C25 128.2(9)
N4 C25 C24 175.2(12)
C9 N1 H1B 120.0
C9 N1 H1A 120.0
H1B N1 H1A 120.0
C12 N3 C13 125.1(8)
C12 N3 H3A 117.5
C13 N3 H3A 117.5
C12 S1 C8 92.6(5)
C23 S2 C14 92.2(4)
C23 S3 C22 101.6(5)

loop_
_geom_bond_atom_site_label_1
_geom_bond_atom_site_label_2
_geom_bond_distance
C1 C6 1.346(16)
C1 C2 1.37(2)
C1 H1 0.9300
C2 C3 1.38(2)
C2 H2 0.9300
C3 C4 1.327(19)
C3 H3 0.9300
C4 C5 1.358(17)
C4 H4 0.9300
C5 C6 1.396(14)
C5 H5 0.9300
C6 C7 1.509(17)
C7 O1 1.245(13)
C7 C8 1.447(13)
C8 C9 1.415(14)
C8 S1 1.740(9)
C9 N1 1.339(12)
C9 C10 1.431(12)
C10 C12 1.399(12)
C10 C11 1.424(15)
C11 N2 1.117(12)
C12 N3 1.374(10)
C12 S1 1.703(9)
C13 C14 1.369(12)
C13 N3 1.405(11)
C13 C24 1.408(13)
C14 C15 1.453(13)
C14 S2 1.723(9)
C15 O2 1.256(11)
C15 C16 1.465(12)
C16 C21 1.374(14)
C16 C17 1.376(14)
C17 C18 1.383(16)
C17 H17 0.9300
C18 C19 1.41(2)
C18 H18 0.9300
C19 C20 1.335(18)
C19 H19 0.9300
C20 C21 1.396(14)
C20 H20 0.9300
C21 H21 0.9300
C22 S3 1.780(11)
C22 H22C 0.9600
C22 H22B 0.9600
C22 H22A 0.9600
C23 C24 1.401(13)
C23 S2 1.701(9)
C23 S3 1.731(9)
C24 C25 1.411(13)
C25 N4 1.128(12)
N1 H1B 0.8600
N1 H1A 0.8600
N3 H3A 0.8600

loop_
_geom_torsion_atom_site_label_1
_geom_torsion_atom_site_label_2
_geom_torsion_atom_site_label_3
_geom_torsion_atom_site_label_4
_geom_torsion
C6 C1 C2 C3 -2(2)
C1 C2 C3 C4 4(3)
C2 C3 C4 C5 -5(2)
C3 C4 C5 C6 3.6(18)
C2 C1 C6 C5 1(2)
C2 C1 C6 C7 -178.9(13)
C4 C5 C6 C1 -1.8(17)
C4 C5 C6 C7 178.2(9)
C1 C6 C7 O1 143.9(12)
C5 C6 C7 O1 -36.1(15)
C1 C6 C7 C8 -35.1(16)
C5 C6 C7 C8 144.9(10)
O1 C7 C8 C9 -2.9(16)
C6 C7 C8 C9 176.1(10)
O1 C7 C8 S1 167.0(9)
C6 C7 C8 S1 -14.0(14)
C7 C8 C9 N1 -4.9(16)
S1 C8 C9 N1 -176.1(8)
C7 C8 C9 C10 171.4(9)
S1 C8 C9 C10 0.3(11)
N1 C9 C10 C12 175.3(9)
C8 C9 C10 C12 -1.0(11)
N1 C9 C10 C11 -3.0(14)
C8 C9 C10 C11 -179.4(9)
C12 C10 C11 N2 154(48)
C9 C10 C11 N2 -28(48)
C11 C10 C12 N3 1.1(16)
C9 C10 C12 N3 -177.2(8)
C11 C10 C12 S1 179.6(8)
C9 C10 C12 S1 1.3(10)
N3 C13 C14 C15 -2.4(15)
C24 C13 C14 C15 -177.4(9)
N3 C13 C14 S2 176.2(7)
C24 C13 C14 S2 1.2(11)
C13 C14 C15 O2 14.9(15)
S2 C14 C15 O2 -163.5(7)
C13 C14 C15 C16 -164.7(9)
S2 C14 C15 C16 16.9(13)
O2 C15 C16 C21 -138.8(10)
C14 C15 C16 C21 40.8(14)
O2 C15 C16 C17 37.6(14)
C14 C15 C16 C17 -142.8(10)
C21 C16 C17 C18 0.4(17)
C15 C16 C17 C18 -176.2(11)
C16 C17 C18 C19 1(2)
C17 C18 C19 C20 0(2)
C18 C19 C20 C21 -1(2)
C17 C16 C21 C20 -1.4(16)
C15 C16 C21 C20 175.1(10)
C19 C20 C21 C16 1.5(18)
S2 C23 C24 C13 2.9(11)
S3 C23 C24 C13 -179.6(7)
S2 C23 C24 C25 -176.4(8)
S3 C23 C24 C25 1.0(14)
C14 C13 C24 C23 -2.6(12)
N3 C13 C24 C23 -177.6(8)
C14 C13 C24 C25 176.7(9)
N3 C13 C24 C25 1.7(16)
C23 C24 C25 N4 -21(14)
C13 C24 C25 N4 160(13)
C10 C12 N3 C13 -35.5(14)
S1 C12 N3 C13 146.1(8)
C14 C13 N3 C12 147.7(9)
C24 C13 N3 C12 -37.7(14)
N3 C12 S1 C8 177.6(8)
C10 C12 S1 C8 -1.0(8)
C9 C8 S1 C12 0.4(8)
C7 C8 S1 C12 -170.7(9)
C24 C23 S2 C14 -2.0(8)
S3 C23 S2 C14 -179.4(7)
C13 C14 S2 C23 0.5(8)
C15 C14 S2 C23 179.1(9)
C24 C23 S3 C22 -174.3(9)
S2 C23 S3 C22 2.9(9)
